data_4122802
loop_
_publ_author_name
'Robertson, Alasdair P. M.'
'Dyker, C. Adam'
'Gray, Paul A.'
'Patrick, Brian O.'
'Decken, Andreas'
'Burford, Neil'

_publ_section_title
;
 Diverse Reactivity of the cyclo-Diphosphinophosphonium Cation
 [(PtBu)3Me](+): Parallels with Epoxides and New catena-Phosphorus
 Frameworks.
;
_journal_issue 42
_journal_name_full 'Journal of the American Chemical Society'
_journal_page_first 14941
_journal_page_last 14950
_journal_paper_doi 10.1021/ja507741s
_journal_volume 136
_journal_year 2014
_chemical_formula_moiety 'C12 H30 P4, 2(C F3 O3 S)'
_chemical_formula_sum 'C14 H30 F6 O6 P4 S2'
_chemical_formula_weight 596.38
_space_group_IT_number 14
_space_group_name_Hall '-P 2ybc'
_symmetry_cell_setting monoclinic
_symmetry_Int_Tables_number 14
_symmetry_space_group_name_Hall '-P 2ybc'
_symmetry_space_group_name_H-M 'P 1 21/c 1'
_atom_sites_solution_hydrogens geom
_atom_sites_solution_primary direct
_atom_sites_solution_secondary difmap
_audit_creation_method SHELXL-2013
_cell_angle_alpha 90.00
_cell_angle_beta 100.007(8)
_cell_angle_gamma 90.00
_cell_formula_units_Z 4
_cell_length_a 11.385(6)
_cell_length_b 14.133(7)
_cell_length_c 17.412(8)
_cell_measurement_reflns_used 8748
_cell_measurement_temperature 173(1)
_cell_measurement_theta_max 28.29
_cell_measurement_theta_min 2.32
_cell_volume 2759(2)
_computing_cell_refinement 'Bruker SMART'
_computing_data_collection 'Bruker SMART'
_computing_data_reduction 'Bruker SAINT'
_computing_molecular_graphics 'Bruker SHELXTL (Sheldrick, 2008)'
_computing_publication_material 'Bruker SHELXTL (Sheldrick, 2008)'
_computing_structure_refinement 'SHELXL-97 (Sheldrick, 1997)'
_computing_structure_solution 'SHELXS-97 (Sheldrick, 1990)'
_diffrn_ambient_temperature 173(1)
_diffrn_measured_fraction_theta_full 1.000
_diffrn_measured_fraction_theta_max 0.973
_diffrn_measurement_device_type 'CCD arAXS SMART1000/P4'
_diffrn_measurement_method 'phi and omega scans'
_diffrn_radiation_monochromator graphite
_diffrn_radiation_probe x-ray
_diffrn_radiation_type MoK\a
_diffrn_radiation_wavelength 0.71073
_diffrn_reflns_av_R_equivalents 0.0370
_diffrn_reflns_av_sigmaI/netI 0.0460
_diffrn_reflns_Laue_measured_fraction_full 1.000
_diffrn_reflns_Laue_measured_fraction_max 0.973
_diffrn_reflns_limit_h_max 14
_diffrn_reflns_limit_h_min -14
_diffrn_reflns_limit_k_max 18
_diffrn_reflns_limit_k_min -17
_diffrn_reflns_limit_l_max 22
_diffrn_reflns_limit_l_min -21
_diffrn_reflns_number 18437
_diffrn_reflns_point_group_measured_fraction_full 1.000
_diffrn_reflns_point_group_measured_fraction_max 0.973
_diffrn_reflns_theta_full 25.242
_diffrn_reflns_theta_max 27.50
_diffrn_reflns_theta_min 1.82
_diffrn_source 'fine-focus sealed tube'
_diffrn_source_type K760
_diffrn_standards_decay_% 0
_diffrn_standards_interval_count 0
_diffrn_standards_interval_time 0
_diffrn_standards_number 0
_exptl_absorpt_coefficient_mu 0.491
_exptl_absorpt_correction_T_max 0.988
_exptl_absorpt_correction_T_min 0.773
_exptl_absorpt_correction_type multi-scan
_exptl_absorpt_process_details 'SADABS (Sheldrick, 2008)'
_exptl_crystal_colour Colourless
_exptl_crystal_density_diffrn 1.436
_exptl_crystal_density_method 'not measured'
_exptl_crystal_description Irregular
_exptl_crystal_F_000 1232
_exptl_crystal_size_max 0.40
_exptl_crystal_size_mid 0.30
_exptl_crystal_size_min 0.025
_refine_diff_density_max 0.481
_refine_diff_density_min -0.343
_refine_diff_density_rms 0.063
_refine_ls_extinction_method none
_refine_ls_goodness_of_fit_ref 1.010
_refine_ls_hydrogen_treatment constr
_refine_ls_matrix_type full
_refine_ls_number_parameters 299
_refine_ls_number_reflns 6162
_refine_ls_number_restraints 0
_refine_ls_restrained_S_all 1.010
_refine_ls_R_factor_all 0.0685
_refine_ls_R_factor_gt 0.0369
_refine_ls_shift/su_max 0.002
_refine_ls_shift/su_mean 0.000
_refine_ls_structure_factor_coef Fsqd
_refine_ls_weighting_details 'calc w=1/[\s^2^(Fo^2^)+(0.0396P)^2^+0.8224P] where P=(Fo^2^+2Fc^2^)/3'
_refine_ls_weighting_scheme calc
_refine_ls_wR_factor_gt 0.0819
_refine_ls_wR_factor_ref 0.0882
_reflns_number_gt 4354
_reflns_number_total 6162
_reflns_threshold_expression 'I > 2\s(I)'
_cod_data_source_file ja507741s_si_003.cif
_cod_data_source_block nb060497
_cod_depositor_comments 'Adding full bibliography for 4122801--4122802.cif.'
_cod_original_sg_symbol_H-M 'P 21/c'
_cod_database_code 4122802
_shelx_space_group_comment
;
The symmetry employed for this shelxl refinement is uniquely defined
by the following loop, which should always be used as a source of
symmetry information in preference to the above space-group names.
They are only intended as comments.
;
_shelx_estimated_absorpt_t_min 0.828
_shelx_estimated_absorpt_t_max 0.988
_shelxl_version_number 2013-2

loop_
_space_group_symop_operation_xyz
'x, y, z'
'-x, y+1/2, -z+1/2'
'-x, -y, -z'
'x, -y-1/2, z-1/2'

loop_
_atom_site_label
_atom_site_type_symbol
_atom_site_fract_x
_atom_site_fract_y
_atom_site_fract_z
_atom_site_U_iso_or_equiv
_atom_site_adp_type
_atom_site_occupancy
_atom_site_site_symmetry_order
_atom_site_calc_flag
_atom_site_refinement_flags_posn
_atom_site_refinement_flags_adp
P1 P 0.14197(5) 0.69457(4) 0.08768(3) 0.02287(13) Uani 1 1 d . .
P2 P 0.03642(5) 0.81731(4) 0.11462(3) 0.02253(13) Uani 1 1 d . .
P3 P 0.20751(5) 0.89543(4) 0.14130(3) 0.02661(14) Uani 1 1 d . .
P4 P 0.28974(5) 0.75221(4) 0.17241(3) 0.02582(13) Uani 1 1 d . .
C1 C 0.0953(2) 0.58173(15) 0.11983(12) 0.0304(5) Uani 1 1 d . .
H1A H 0.0205 0.5627 0.0867 0.046 Uiso 1 1 calc R U
H1B H 0.0831 0.5868 0.1740 0.046 Uiso 1 1 calc R U
H1C H 0.1569 0.5343 0.1163 0.046 Uiso 1 1 calc R U
C2 C 0.1442(2) 0.69185(16) -0.01528(11) 0.0298(5) Uani 1 1 d . .
H2A H 0.2006 0.6434 -0.0263 0.045 Uiso 1 1 calc R U
H2B H 0.1690 0.7538 -0.0321 0.045 Uiso 1 1 calc R U
H2C H 0.0643 0.6769 -0.0436 0.045 Uiso 1 1 calc R U
C3 C -0.0500(2) 0.77870(16) 0.18612(12) 0.0290(5) Uani 1 1 d . .
H3A H -0.0870 0.8336 0.2066 0.043 Uiso 1 1 calc R U
H3B H 0.0023 0.7466 0.2289 0.043 Uiso 1 1 calc R U
H3C H -0.1122 0.7349 0.1618 0.043 Uiso 1 1 calc R U
C4 C -0.0571(2) 0.86513(16) 0.03024(11) 0.0295(5) Uani 1 1 d . .
H4A H -0.1253 0.8230 0.0142 0.044 Uiso 1 1 calc R U
H4B H -0.0114 0.8708 -0.0123 0.044 Uiso 1 1 calc R U
H4C H -0.0857 0.9278 0.0426 0.044 Uiso 1 1 calc R U
C5 C 0.2251(2) 0.95896(16) 0.23857(13) 0.0329(5) Uani 1 1 d . .
C6 C 0.1543(3) 0.91762(18) 0.29781(13) 0.0448(7) Uani 1 1 d . .
H6A H 0.1734 0.8503 0.3056 0.067 Uiso 1 1 calc R U
H6B H 0.0688 0.9249 0.2783 0.067 Uiso 1 1 calc R U
H6C H 0.1755 0.9512 0.3476 0.067 Uiso 1 1 calc R U
C7 C 0.1885(3) 1.06222(18) 0.21994(16) 0.0516(7) Uani 1 1 d . .
H7A H 0.2037 1.0998 0.2679 0.077 Uiso 1 1 calc R U
H7B H 0.1034 1.0649 0.1976 0.077 Uiso 1 1 calc R U
H7C H 0.2351 1.0878 0.1824 0.077 Uiso 1 1 calc R U
C8 C 0.3588(2) 0.9541(2) 0.27022(17) 0.0615(9) Uani 1 1 d . .
H8A H 0.4030 0.9791 0.2312 0.092 Uiso 1 1 calc R U
H8B H 0.3820 0.8881 0.2817 0.092 Uiso 1 1 calc R U
H8C H 0.3771 0.9918 0.3180 0.092 Uiso 1 1 calc R U
C9 C 0.42897(19) 0.74084(16) 0.12780(12) 0.0294(5) Uani 1 1 d . .
C10 C 0.5323(2) 0.7667(2) 0.19356(14) 0.0463(7) Uani 1 1 d . .
H10A H 0.6084 0.7538 0.1766 0.069 Uiso 1 1 calc R U
H10B H 0.5267 0.7288 0.2399 0.069 Uiso 1 1 calc R U
H10C H 0.5276 0.8341 0.2061 0.069 Uiso 1 1 calc R U
C11 C 0.4374(2) 0.63506(17) 0.10861(14) 0.0390(6) Uani 1 1 d . .
H11A H 0.3751 0.6189 0.0643 0.058 Uiso 1 1 calc R U
H11B H 0.4267 0.5972 0.1541 0.058 Uiso 1 1 calc R U
H11C H 0.5159 0.6217 0.0952 0.058 Uiso 1 1 calc R U
C12 C 0.4337(2) 0.80284(18) 0.05669(14) 0.0397(6) Uani 1 1 d . .
H12A H 0.5116 0.7957 0.0407 0.060 Uiso 1 1 calc R U
H12B H 0.4218 0.8692 0.0699 0.060 Uiso 1 1 calc R U
H12C H 0.3708 0.7835 0.0138 0.060 Uiso 1 1 calc R U
S1 S 0.76151(5) 0.61956(4) 1.00701(3) 0.03215(14) Uani 1 1 d . .
S2 S 0.83062(5) 0.07548(4) 0.14410(3) 0.03012(14) Uani 1 1 d . .
O1 O 0.72596(17) 0.67353(14) 1.06848(10) 0.0555(5) Uani 1 1 d . .
O2 O 0.87626(17) 0.64540(16) 0.99066(12) 0.0636(6) Uani 1 1 d . .
O3 O 0.7411(2) 0.52028(13) 1.00904(11) 0.0640(6) Uani 1 1 d . .
O4 O 0.85574(17) 0.16116(12) 0.18802(9) 0.0448(4) Uani 1 1 d . .
O5 O 0.83114(16) 0.08426(11) 0.06183(8) 0.0397(4) Uani 1 1 d . .
O6 O 0.89214(19) -0.00662(13) 0.17933(10) 0.0600(6) Uani 1 1 d . .
C13 C 0.6609(3) 0.6586(2) 0.92047(16) 0.0567(8) Uani 1 1 d . .
C14 C 0.6760(3) 0.0511(3) 0.14952(15) 0.0607(9) Uani 1 1 d . .
F1 F 0.6706(2) 0.75048(14) 0.90900(13) 0.1048(8) Uani 1 1 d . .
F2 F 0.6814(2) 0.61255(15) 0.85767(9) 0.0920(7) Uani 1 1 d . .
F3 F 0.54833(17) 0.64195(18) 0.92603(11) 0.0956(7) Uani 1 1 d . .
F4 F 0.66140(18) 0.03111(15) 0.22206(10) 0.0813(6) Uani 1 1 d . .
F5 F 0.6366(2) -0.0218(2) 0.10558(12) 0.1257(11) Uani 1 1 d . .
F6 F 0.60680(17) 0.1254(2) 0.12652(12) 0.1022(8) Uani 1 1 d . .

loop_
_atom_site_aniso_label
_atom_site_aniso_U_11
_atom_site_aniso_U_22
_atom_site_aniso_U_33
_atom_site_aniso_U_23
_atom_site_aniso_U_13
_atom_site_aniso_U_12
P1 0.0258(3) 0.0201(3) 0.0224(2) -0.0011(2) 0.0034(2) -0.0005(2)
P2 0.0250(3) 0.0203(3) 0.0214(2) -0.0015(2) 0.0017(2) -0.0001(2)
P3 0.0288(3) 0.0237(3) 0.0263(3) -0.0018(2) 0.0017(2) -0.0038(2)
P4 0.0257(3) 0.0269(3) 0.0237(2) -0.0005(2) 0.0011(2) -0.0009(2)
C1 0.0368(13) 0.0230(11) 0.0312(11) 0.0012(9) 0.0049(10) -0.0013(10)
C2 0.0352(13) 0.0309(12) 0.0227(10) -0.0014(9) 0.0038(9) 0.0000(10)
C3 0.0335(13) 0.0268(12) 0.0277(10) -0.0005(9) 0.0080(9) 0.0002(10)
C4 0.0318(12) 0.0305(12) 0.0241(10) -0.0010(9) -0.0006(9) 0.0035(10)
C5 0.0328(13) 0.0275(12) 0.0358(12) -0.0142(10) -0.0014(10) -0.0020(10)
C6 0.0657(19) 0.0413(15) 0.0258(11) -0.0109(10) 0.0034(12) -0.0030(13)
C7 0.0626(19) 0.0310(14) 0.0616(17) -0.0099(13) 0.0124(15) 0.0005(13)
C8 0.0403(16) 0.068(2) 0.0677(18) -0.0397(16) -0.0140(14) -0.0014(15)
C9 0.0240(12) 0.0310(12) 0.0323(11) -0.0015(9) 0.0024(9) 0.0010(10)
C10 0.0261(13) 0.0638(18) 0.0461(14) -0.0075(13) -0.0021(11) -0.0017(13)
C11 0.0331(14) 0.0360(14) 0.0484(14) -0.0013(11) 0.0088(11) 0.0053(11)
C12 0.0352(14) 0.0439(15) 0.0428(13) 0.0047(11) 0.0142(11) -0.0015(12)
S1 0.0308(3) 0.0311(3) 0.0325(3) -0.0027(2) -0.0001(2) 0.0007(3)
S2 0.0392(3) 0.0240(3) 0.0261(3) -0.0003(2) 0.0027(2) -0.0022(2)
O1 0.0462(11) 0.0725(14) 0.0452(10) -0.0284(9) 0.0004(9) 0.0059(10)
O2 0.0357(11) 0.0830(15) 0.0743(13) 0.0102(12) 0.0157(10) 0.0015(11)
O3 0.0966(17) 0.0312(11) 0.0552(11) 0.0021(9) -0.0123(11) -0.0077(11)
O4 0.0570(12) 0.0351(10) 0.0431(9) -0.0141(8) 0.0108(8) -0.0099(9)
O5 0.0532(11) 0.0395(10) 0.0286(8) 0.0015(7) 0.0134(8) -0.0003(8)
O6 0.0877(16) 0.0401(11) 0.0464(10) 0.0066(9) -0.0041(10) 0.0206(11)
C13 0.062(2) 0.0539(19) 0.0474(15) -0.0026(14) -0.0099(14) 0.0160(16)
C14 0.061(2) 0.084(2) 0.0363(14) 0.0008(15) 0.0059(14) -0.0313(19)
F1 0.142(2) 0.0604(13) 0.0956(15) 0.0282(11) -0.0260(14) 0.0244(13)
F2 0.1272(18) 0.1109(16) 0.0312(8) -0.0054(9) -0.0045(10) 0.0471(14)
F3 0.0467(12) 0.145(2) 0.0820(13) -0.0270(13) -0.0261(10) 0.0135(12)
F4 0.0961(15) 0.1025(15) 0.0535(10) 0.0044(10) 0.0355(10) -0.0401(12)
F5 0.129(2) 0.172(2) 0.0815(14) -0.0514(15) 0.0316(14) -0.116(2)
F6 0.0448(11) 0.181(3) 0.0807(14) 0.0346(16) 0.0113(10) 0.0206(14)

loop_
_atom_type_symbol
_atom_type_description
_atom_type_scat_dispersion_real
_atom_type_scat_dispersion_imag
_atom_type_scat_source
C C 0.0033 0.0016 'International Tables Vol C Tables 4.2.6.8 and 6.1.1.4'
H H 0.0000 0.0000 'International Tables Vol C Tables 4.2.6.8 and 6.1.1.4'
O O 0.0106 0.0060 'International Tables Vol C Tables 4.2.6.8 and 6.1.1.4'
F F 0.0171 0.0103 'International Tables Vol C Tables 4.2.6.8 and 6.1.1.4'
P P 0.1023 0.0942 'International Tables Vol C Tables 4.2.6.8 and 6.1.1.4'
S S 0.1246 0.1234 'International Tables Vol C Tables 4.2.6.8 and 6.1.1.4'

loop_
_geom_angle_atom_site_label_1
_geom_angle_atom_site_label_2
_geom_angle_atom_site_label_3
_geom_angle
C2 P1 C1 110.31(10)
C2 P1 P4 122.46(8)
C1 P1 P4 110.69(8)
C2 P1 P2 109.35(8)
C1 P1 P2 115.41(9)
P4 P1 P2 86.99(4)
C4 P2 C3 111.32(11)
C4 P2 P1 112.98(8)
C3 P2 P1 106.97(8)
C4 P2 P3 111.07(8)
C3 P2 P3 124.88(8)
P1 P2 P3 86.84(4)
C5 P3 P2 112.05(8)
C5 P3 P4 103.61(8)
P2 P3 P4 85.20(4)
C9 P4 P1 106.99(8)
C9 P4 P3 108.69(7)
P1 P4 P3 86.21(4)
P1 C1 H1A 109.5
P1 C1 H1B 109.5
H1A C1 H1B 109.5
P1 C1 H1C 109.5
H1A C1 H1C 109.5
H1B C1 H1C 109.5
P1 C2 H2A 109.5
P1 C2 H2B 109.5
H2A C2 H2B 109.5
P1 C2 H2C 109.5
H2A C2 H2C 109.5
H2B C2 H2C 109.5
P2 C3 H3A 109.5
P2 C3 H3B 109.5
H3A C3 H3B 109.5
P2 C3 H3C 109.5
H3A C3 H3C 109.5
H3B C3 H3C 109.5
P2 C4 H4A 109.5
P2 C4 H4B 109.5
H4A C4 H4B 109.5
P2 C4 H4C 109.5
H4A C4 H4C 109.5
H4B C4 H4C 109.5
C8 C5 C6 110.3(2)
C8 C5 C7 109.6(2)
C6 C5 C7 110.5(2)
C8 C5 P3 104.15(16)
C6 C5 P3 115.77(16)
C7 C5 P3 106.16(16)
C5 C6 H6A 109.5
C5 C6 H6B 109.5
H6A C6 H6B 109.5
C5 C6 H6C 109.5
H6A C6 H6C 109.5
H6B C6 H6C 109.5
C5 C7 H7A 109.5
C5 C7 H7B 109.5
H7A C7 H7B 109.5
C5 C7 H7C 109.5
H7A C7 H7C 109.5
H7B C7 H7C 109.5
C5 C8 H8A 109.5
C5 C8 H8B 109.5
H8A C8 H8B 109.5
C5 C8 H8C 109.5
H8A C8 H8C 109.5
H8B C8 H8C 109.5
C12 C9 C10 109.7(2)
C12 C9 C11 111.69(19)
C10 C9 C11 108.93(19)
C12 C9 P4 115.81(16)
C10 C9 P4 105.17(16)
C11 C9 P4 105.11(15)
C9 C10 H10A 109.5
C9 C10 H10B 109.5
H10A C10 H10B 109.5
C9 C10 H10C 109.5
H10A C10 H10C 109.5
H10B C10 H10C 109.5
C9 C11 H11A 109.5
C9 C11 H11B 109.5
H11A C11 H11B 109.5
C9 C11 H11C 109.5
H11A C11 H11C 109.5
H11B C11 H11C 109.5
C9 C12 H12A 109.5
C9 C12 H12B 109.5
H12A C12 H12B 109.5
C9 C12 H12C 109.5
H12A C12 H12C 109.5
H12B C12 H12C 109.5
O3 S1 O1 116.03(13)
O3 S1 O2 114.51(14)
O1 S1 O2 113.56(13)
O3 S1 C13 103.76(13)
O1 S1 C13 103.88(13)
O2 S1 C13 102.93(14)
O4 S2 O6 114.65(11)
O4 S2 O5 115.02(10)
O6 S2 O5 114.12(11)
O4 S2 C14 103.80(13)
O6 S2 C14 103.29(15)
O5 S2 C14 103.91(12)
F1 C13 F3 107.0(3)
F1 C13 F2 109.0(3)
F3 C13 F2 106.5(3)
F1 C13 S1 111.5(2)
F3 C13 S1 111.4(2)
F2 C13 S1 111.1(2)
F5 C14 F4 107.4(3)
F5 C14 F6 108.6(3)
F4 C14 F6 106.7(3)
F5 C14 S2 110.8(3)
F4 C14 S2 111.8(2)
F6 C14 S2 111.3(2)

loop_
_geom_bond_atom_site_label_1
_geom_bond_atom_site_label_2
_geom_bond_distance
P1 C2 1.798(2)
P1 C1 1.801(2)
P1 P4 2.1928(10)
P1 P2 2.2067(11)
P2 C4 1.790(2)
P2 C3 1.800(2)
P2 P3 2.2169(12)
P3 C5 1.897(2)
P3 P4 2.2563(12)
P4 C9 1.889(2)
C1 H1A 0.9800
C1 H1B 0.9800
C1 H1C 0.9800
C2 H2A 0.9800
C2 H2B 0.9800
C2 H2C 0.9800
C3 H3A 0.9800
C3 H3B 0.9800
C3 H3C 0.9800
C4 H4A 0.9800
C4 H4B 0.9800
C4 H4C 0.9800
C5 C8 1.528(3)
C5 C6 1.531(3)
C5 C7 1.537(3)
C6 H6A 0.9800
C6 H6B 0.9800
C6 H6C 0.9800
C7 H7A 0.9800
C7 H7B 0.9800
C7 H7C 0.9800
C8 H8A 0.9800
C8 H8B 0.9800
C8 H8C 0.9800
C9 C12 1.525(3)
C9 C10 1.536(3)
C9 C11 1.539(3)
C10 H10A 0.9800
C10 H10B 0.9800
C10 H10C 0.9800
C11 H11A 0.9800
C11 H11B 0.9800
C11 H11C 0.9800
C12 H12A 0.9800
C12 H12B 0.9800
C12 H12C 0.9800
S1 O3 1.424(2)
S1 O1 1.4288(18)
S1 O2 1.432(2)
S1 C13 1.813(3)
S2 O4 1.4342(17)
S2 O6 1.4365(19)
S2 O5 1.4389(16)
S2 C14 1.812(3)
C13 F1 1.322(4)
C13 F3 1.323(4)
C13 F2 1.327(3)
C14 F5 1.315(4)
C14 F4 1.333(3)
C14 F6 1.333(4)
